data_7008565
loop_
_publ_author_name
'Doran, Michael B.'
'Cockbain, Ben E.'
'O'Hare, Dermot'

_publ_section_title
;
 Structural variation in organically templated uranium sulfate
 fluorides.
;
_journal_issue 10
_journal_name_full 'Dalton transactions (Cambridge, England : 2003)'
_journal_page_first 1774
_journal_page_last 1780
_journal_paper_doi 10.1039/b504457j
_journal_year 2005
_chemical_compound_source
;
?
;
_chemical_formula_moiety ' C6 H16 F2 N2 O6 S1 U1 '
_chemical_formula_sum 'C6 H16 F2 N2 O6 S U'
_chemical_formula_weight 520.29
_space_group_IT_number 2
_symmetry_cell_setting triclinic
_symmetry_space_group_name_Hall '-P 1'
_symmetry_space_group_name_H-M 'P -1'
_audit_creation_date 04-16-12
_audit_creation_method CRYSTALS_ver_12-03-99
_cell_angle_alpha 72.6594(14)
_cell_angle_beta 87.0683(13)
_cell_angle_gamma 77.9568(12)
_cell_formula_units_Z 2
_cell_length_a 6.9105(2)
_cell_length_b 9.6605(2)
_cell_length_c 10.1033(2)
_cell_measurement_reflns_used 2638
_cell_measurement_temperature 150
_cell_measurement_theta_max 27
_cell_measurement_theta_min 5
_cell_volume 629.62(3)
_computing_cell_refinement
;
Denzo/Scalepack (Otwinowski & Minor, 1996)
;
_computing_data_collection
;
COLLECT (Nonius BV, 1997)
;
_computing_data_reduction
;
Denzo/Scalepack (Otwinowski & Minor, 1996)
;
_computing_structure_solution
;
USER DEFINED STRUCTURE SOLUTION
;
_diffrn_ambient_temperature 150
_diffrn_measured_fraction_theta_full 0.992
_diffrn_measured_fraction_theta_max 0.988
_diffrn_measurement_device_type
;
Nonius Kappa CCD
;
_diffrn_measurement_method \w
_diffrn_radiation_monochromator graphite
_diffrn_radiation_type 'Mo K\a'
_diffrn_radiation_wavelength 0.71073
_diffrn_reflns_av_R_equivalents 0.02
_diffrn_reflns_limit_h_max 8
_diffrn_reflns_limit_h_min -8
_diffrn_reflns_limit_k_max 12
_diffrn_reflns_limit_k_min -12
_diffrn_reflns_limit_l_max 13
_diffrn_reflns_limit_l_min -13
_diffrn_reflns_number 5199
_diffrn_reflns_theta_full 26.941
_diffrn_reflns_theta_max 27.491
_diffrn_reflns_theta_min 5.165
_diffrn_standards_decay_% 0.00
_diffrn_standards_interval_count 0
_diffrn_standards_interval_time 0
_diffrn_standards_number 0
_exptl_absorpt_coefficient_mu 13.103
_exptl_absorpt_correction_T_max 0.59
_exptl_absorpt_correction_T_min 0.16
_exptl_absorpt_correction_type multi-scan
_exptl_absorpt_process_details
;
Denzo/Scalepack (Otwinowski & Minor, 1996)
;
_exptl_crystal_colour ' yellow '
_exptl_crystal_density_diffrn 2.744
_exptl_crystal_description ' plate '
_exptl_crystal_F_000 480.000
_exptl_crystal_size_max 0.16
_exptl_crystal_size_mid 0.14
_exptl_crystal_size_min 0.04
_refine_diff_density_max 1.50
_refine_diff_density_min -1.59
_refine_ls_extinction_coef 8.0(11)
_refine_ls_extinction_method 'Larson 1970 Crystallographic Computing eq 22'
_refine_ls_goodness_of_fit_ref 0.8970
_refine_ls_number_parameters 164
_refine_ls_number_reflns 2602
_refine_ls_R_factor_all 0.0262
_refine_ls_R_factor_gt 0.0229
_refine_ls_shift/su_max 0.001035
_refine_ls_structure_factor_coef Fsqd
_refine_ls_weighting_details
;
Method = Prince modified Chebychev polynomial, (Watkin, 1994)
W = [weight] * [1-(deltaF/6*sigmaF)^2]^2

11.7 17.9 10.4 4.48 1.49
;
_refine_ls_weighting_scheme calc
_refine_ls_wR_factor_all 0.0599
_refine_ls_wR_factor_gt 0.0567
_refine_ls_wR_factor_ref 0.0567
_reflns_limit_h_max 8
_reflns_limit_h_min -8
_reflns_limit_k_max 12
_reflns_limit_k_min -11
_reflns_limit_l_max 13
_reflns_limit_l_min 0
_reflns_number_gt 2602
_reflns_number_total 2859
_reflns_threshold_expression I>3.00u(I)
_cod_data_source_file b504457j.txt
_cod_data_source_block USFO-2
_cod_depositor_comments
;
The following automatic conversions were performed:
'_symmetry_cell_setting' value 'Triclinic' changed to 'triclinic'
according to '/home/saulius/struct/CIF-dictionaries/cif_core.dic'
dictionary named 'cif_core.dic' version 2.4.1 from 2010-06-29.

Automatic conversion script
Id: cif_fix_enum 1527 2010-12-29 10:47:43Z saulius 
;
_cod_original_sg_symbol_H-M 'P -1 '
_cod_original_formula_sum ' C6 H16 F2 N2 O6 S1 U1 '
_cod_database_code 7008565

loop_
_symmetry_equiv_pos_as_xyz
x,y,z
-x,-y,-z

loop_
_atom_site_label
_atom_site_type_symbol
_atom_site_fract_x
_atom_site_fract_y
_atom_site_fract_z
_atom_site_U_iso_or_equiv
_atom_site_occupancy
_atom_site_adp_type
_atom_site_attached_hydrogens
H1 H 0.9800 1.4663 -0.6408 0.0177 1.0000 Uiso .
H2 H 1.2713 1.2071 -0.6451 0.0168 1.0000 Uiso .
H3 H 1.3161 1.3717 -0.6662 0.0168 1.0000 Uiso .
H4 H 1.3943 1.2124 -0.4334 0.0174 1.0000 Uiso .
H5 H 1.2253 1.3589 -0.4349 0.0174 1.0000 Uiso .
H6 H 1.1444 1.0740 -0.4165 0.0151 1.0000 Uiso .
H7 H 0.8644 1.3333 -0.4004 0.0181 1.0000 Uiso .
H8 H 0.8109 1.1712 -0.3785 0.0181 1.0000 Uiso .
H9 H 0.7331 1.3311 -0.6106 0.0201 1.0000 Uiso .
H10 H 0.8952 1.1813 -0.6100 0.0201 1.0000 Uiso .
H11 H 0.8531 1.4376 -0.8457 0.0189 1.0000 Uiso .
H12 H 1.0328 1.2949 -0.8355 0.0189 1.0000 Uiso .
H13 H 1.0816 1.4600 -0.8678 0.0189 1.0000 Uiso .
H14 H 1.0480 1.0583 -0.1859 0.0159 1.0000 Uiso .
H15 H 1.1170 1.2140 -0.2011 0.0159 1.0000 Uiso .
H16 H 1.2811 1.0679 -0.2080 0.0159 1.0000 Uiso .
N1 N 0.9937(7) 1.3924(5) -0.8157(4) 0.0153 1.0000 Uani .
N2 N 1.1421(6) 1.1231(5) -0.2326(4) 0.0139 1.0000 Uani .
C1 C 1.0146(8) 1.3699(5) -0.6629(5) 0.0141 1.0000 Uani .
C2 C 1.2304(7) 1.3005(6) -0.6183(5) 0.0146 1.0000 Uani .
C3 C 1.2551(7) 1.2647(6) -0.4612(5) 0.0142 1.0000 Uani .
C4 C 1.1135(7) 1.1660(5) -0.3867(5) 0.0130 1.0000 Uani .
C5 C 0.8993(7) 1.2398(6) -0.4275(5) 0.0163 1.0000 Uani .
C6 C 0.8717(8) 1.2758(6) -0.5844(5) 0.0170 1.0000 Uani .
F1 F 0.1045(4) 0.6680(3) 0.1233(3) 0.0186 1.0000 Uani .
F2 F 0.6681(4) 0.5331(3) -0.0243(3) 0.0148 1.0000 Uani .
O1 O 0.3190(5) 0.7640(4) -0.1355(4) 0.0159 1.0000 Uani .
O2 O 0.5026(6) 0.6191(4) 0.2118(4) 0.0197 1.0000 Uani .
O3 O 0.6625(5) 0.8281(4) -0.0141(4) 0.0138 1.0000 Uani .
O4 O 0.7439(5) 1.0673(4) -0.0585(4) 0.0150 1.0000 Uani .
O5 O 0.5525(5) 1.0197(4) -0.2281(4) 0.0170 1.0000 Uani .
O6 O 0.8989(5) 0.9052(4) -0.1888(4) 0.0150 1.0000 Uani .
U1 U 0.40361(2) 0.695837(19) 0.039901(18) 0.0096 1.0000 Uani .
S1 S 0.71172(17) 0.95589(13) -0.12679(12) 0.0100 1.0000 Uani .

loop_
_atom_site_aniso_label
_atom_site_aniso_U_11
_atom_site_aniso_U_22
_atom_site_aniso_U_33
_atom_site_aniso_U_23
_atom_site_aniso_U_13
_atom_site_aniso_U_12
N1 0.017(2) 0.016(2) 0.015(2) -0.0038(16) -0.0005(16) -0.0083(16)
N2 0.0143(19) 0.017(2) 0.0086(19) -0.0003(16) 0.0020(15) -0.0052(16)
C1 0.017(2) 0.012(2) 0.014(2) -0.0047(18) -0.0026(18) -0.0039(18)
C2 0.015(2) 0.018(2) 0.010(2) 0.0009(18) 0.0003(17) -0.0078(19)
C3 0.013(2) 0.017(2) 0.014(2) -0.0039(18) -0.0008(17) -0.0070(18)
C4 0.015(2) 0.013(2) 0.010(2) -0.0018(17) 0.0007(17) -0.0021(17)
C5 0.010(2) 0.025(3) 0.013(2) -0.004(2) -0.0014(17) -0.0025(19)
C6 0.014(2) 0.022(2) 0.016(2) -0.0017(19) -0.0006(18) -0.0094(19)
F1 0.0143(14) 0.0158(14) 0.0278(17) -0.0091(13) 0.0081(12) -0.0055(11)
F2 0.0111(13) 0.0123(13) 0.0223(15) -0.0076(11) 0.0038(11) -0.0025(11)
O1 0.0162(17) 0.0165(17) 0.0158(17) -0.0050(14) -0.0006(13) -0.0048(14)
O2 0.0236(19) 0.0201(19) 0.0161(18) -0.0030(15) -0.0021(15) -0.0090(15)
O3 0.0136(16) 0.0122(16) 0.0160(17) -0.0026(13) -0.0010(13) -0.0055(13)
O4 0.0148(17) 0.0102(16) 0.0231(18) -0.0094(14) 0.0017(14) -0.0030(13)
O5 0.0134(17) 0.0203(18) 0.0155(18) -0.0020(14) -0.0015(13) -0.0038(14)
O6 0.0099(16) 0.0178(17) 0.0190(18) -0.0092(14) 0.0058(13) -0.0020(13)
U1 0.00935(11) 0.0084(1) 0.01174(11) -0.00353(6) 0.00096(6) -0.00260(6)
S1 0.0102(5) 0.0098(5) 0.0114(5) -0.0044(4) 0.0023(4) -0.0038(4)

loop_
_atom_type_symbol
_atom_type_scat_dispersion_real
_atom_type_scat_dispersion_imag
_atom_type_scat_Cromer_Mann_a1
_atom_type_scat_Cromer_Mann_b1
_atom_type_scat_Cromer_Mann_a2
_atom_type_scat_Cromer_Mann_b2
_atom_type_scat_Cromer_Mann_a3
_atom_type_scat_Cromer_Mann_b3
_atom_type_scat_Cromer_Mann_a4
_atom_type_scat_Cromer_Mann_b4
_atom_type_scat_Cromer_Mann_c
_atom_type_scat_source
'U ' -9.6767 9.6646 36.0228 0.5293 23.4128 3.3253 14.9491 16.0927 4.1880 100.6130 13.3966 International_Tables_Vol_IV_Table_2.2B
'O ' 0.0106 0.0060 3.0485 13.2771 2.2868 5.7011 1.5463 0.3239 0.8670 32.9089 0.2508 International_Tables_Vol_IV_Table_2.2B
'S ' 0.1246 0.1234 6.9053 1.4679 5.2034 22.2151 1.4379 0.2536 1.5863 56.1720 0.8669 International_Tables_Vol_IV_Table_2.2B
'F ' 0.0171 0.0103 3.5392 10.2825 2.6412 4.2944 1.5170 0.2615 1.0243 26.1476 0.2776 International_Tables_Vol_IV_Table_2.2B
'C ' 0.0033 0.0016 2.3100 20.8439 1.0200 10.2075 1.5886 0.5687 0.8650 51.6512 0.2156 International_Tables_Vol_IV_Table_2.2B
'N ' 0.0061 0.0033 12.2126 0.0057 3.1322 9.8933 2.0125 28.9975 1.1663 0.5826 -11.5290 International_Tables_Vol_IV_Table_2.2B
'H ' 0.0000 0.0000 0.4930 10.5109 0.3229 26.1257 0.1402 3.1424 0.0408 57.7998 0.0030 International_Tables_Vol_IV_Table_2.2B

loop_
_geom_angle_atom_site_label_1
_geom_angle_site_symmetry_1
_geom_angle_atom_site_label_2
_geom_angle_site_symmetry_2
_geom_angle_atom_site_label_3
_geom_angle_site_symmetry_3
_geom_angle
_geom_angle_publ_flag
H11 . N1 . H12 . 109.475 no
H11 . N1 . H13 . 109.476 no
H12 . N1 . H13 . 109.476 no
H11 . N1 . C1 . 109.5 no
H12 . N1 . C1 . 109.6 no
H13 . N1 . C1 . 109.2 no
H14 . N2 . H15 . 109.475 no
H14 . N2 . H16 . 109.476 no
H15 . N2 . H16 . 109.476 no
H14 . N2 . C4 . 109.5 no
H15 . N2 . C4 . 109.7 no
H16 . N2 . C4 . 109.2 no
H1 . C1 . N1 . 111.2 no
H1 . C1 . C2 . 107.6 no
N1 . C1 . C2 . 109.1(4) yes
H1 . C1 . C6 . 107.0 no
N1 . C1 . C6 . 109.3(4) yes
C2 . C1 . C6 . 112.6(4) yes
H2 . C2 . H3 . 109.467 no
H2 . C2 . C1 . 109.2 no
H3 . C2 . C1 . 109.1 no
H2 . C2 . C3 . 109.1 no
H3 . C2 . C3 . 109.2 no
C1 . C2 . C3 . 110.8(4) yes
H4 . C3 . H5 . 109.467 no
H4 . C3 . C2 . 109.4 no
H5 . C3 . C2 . 109.4 no
H4 . C3 . C4 . 109.4 no
H5 . C3 . C4 . 109.3 no
C2 . C3 . C4 . 109.9(4) yes
H6 . C4 . N2 . 108.4 no
H6 . C4 . C3 . 107.6 no
N2 . C4 . C3 . 110.9(4) yes
H6 . C4 . C5 . 107.4 no
N2 . C4 . C5 . 110.9(4) yes
C3 . C4 . C5 . 111.5(4) yes
H7 . C5 . H8 . 109.467 no
H7 . C5 . C4 . 109.3 no
H8 . C5 . C4 . 109.3 no
H7 . C5 . C6 . 109.5 no
H8 . C5 . C6 . 109.3 no
C4 . C5 . C6 . 109.9(4) yes
H9 . C6 . H10 . 109.467 no
H9 . C6 . C1 . 109.0(3) no
H10 . C6 . C1 . 109.1 no
H9 . C6 . C5 . 108.9 no
H10 . C6 . C5 . 109.2 no
C1 . C6 . C5 . 111.1(4) yes
U1 . F2 . U1 2_665 116.08(12) yes
U1 . O3 . S1 . 137.8(2) yes
U1 2_675 O4 . S1 . 140.8(2) yes
F1 . U1 . F2 . 132.24(11) yes
F1 . U1 . F2 2_665 69.1(1) yes
F2 . U1 . F2 2_665 63.92(12) yes
F1 . U1 . O1 . 93.52(15) yes
F2 . U1 . O1 . 89.39(14) yes
F2 2_665 U1 . O1 . 83.31(14) yes
F1 . U1 . O2 . 89.29(16) yes
F2 . U1 . O2 . 86.55(15) yes
F2 2_665 U1 . O2 . 94.97(15) yes
O1 . U1 . O2 . 175.94(17) yes
F1 . U1 . O3 . 152.15(12) yes
F2 . U1 . O3 . 75.21(11) yes
F2 2_665 U1 . O3 . 138.72(11) yes
O1 . U1 . O3 . 91.02(15) yes
O2 . U1 . O3 . 87.85(15) yes
F1 . U1 . O4 2_675 76.64(12) yes
F2 . U1 . O4 2_675 151.05(11) yes
F2 2_665 U1 . O4 2_675 143.43(11) yes
O1 . U1 . O4 2_675 86.36(15) yes
O2 . U1 . O4 2_675 97.15(16) yes
O3 . U1 . O4 2_675 76.24(12) yes
O3 . S1 . O4 . 106.6(2) yes
O3 . S1 . O5 . 111.0(2) yes
O4 . S1 . O5 . 110.5(2) yes
O3 . S1 . O6 . 108.6(2) yes
O4 . S1 . O6 . 107.7(2) yes
O5 . S1 . O6 . 112.3(2) yes

loop_
_geom_bond_atom_site_label_1
_geom_bond_site_symmetry_1
_geom_bond_atom_site_label_2
_geom_bond_site_symmetry_2
_geom_bond_distance
_geom_bond_publ_flag
H1 . C1 . 1.000 no
H2 . C2 . 1.000 no
H3 . C2 . 1.000 no
H4 . C3 . 1.000 no
H5 . C3 . 1.000 no
H6 . C4 . 1.000 no
H7 . C5 . 1.000 no
H8 . C5 . 1.000 no
H9 . C6 . 1.000 no
H10 . C6 . 1.000 no
H11 . N1 . 1.000 no
H12 . N1 . 1.000 no
H13 . N1 . 1.000 no
H14 . N2 . 1.000 no
H15 . N2 . 1.000 no
H16 . N2 . 1.000 no
N1 . C1 . 1.504(6) yes
N2 . C4 . 1.499(6) yes
C1 . C2 . 1.533(7) yes
C1 . C6 . 1.515(7) yes
C2 . C3 . 1.531(7) yes
C3 . C4 . 1.522(7) yes
C4 . C5 . 1.522(7) yes
C5 . C6 . 1.531(7) yes
F1 . U1 . 2.230(3) yes
F2 . U1 . 2.349(3) yes
F2 . U1 2_665 2.416(3) yes
O1 . U1 . 1.779(4) yes
O2 . U1 . 1.782(4) yes
O3 . U1 . 2.360(3) yes
O3 . S1 . 1.495(4) yes
O4 . U1 2_675 2.361(3) yes
O4 . S1 . 1.497(4) yes
O5 . S1 . 1.447(4) yes
O6 . S1 . 1.463(3) yes
